data_4029925
loop_
_publ_author_name
'D\'iaz-Moscoso, Alejandro'
'Emond, Edward'
'Hughes, David L.'
'Tizzard, Graham J.'
'Coles, Simon J.'
'Cammidge, Andrew N.'

_publ_section_title
;
 Synthesis of a Class of Core-Modified Aza-BODIPY Derivatives.
;
_journal_issue 18
_journal_name_full 'The Journal of organic chemistry'
_journal_page_first 8932
_journal_page_last 8936
_journal_paper_doi 10.1021/jo501863t
_journal_volume 79
_journal_year 2014
_chemical_formula_moiety 'C30 H21 N3'
_chemical_formula_structural N{(C8H4N=CHPh)(=C8H5N=CHPh)
_chemical_formula_sum 'C30 H21 N3'
_chemical_formula_weight 423.50
_chemical_name_systematic
;
 ?
;
_space_group_IT_number 2
_symmetry_cell_setting triclinic
_symmetry_space_group_name_Hall '-P 1'
_symmetry_space_group_name_H-M 'P -1'
_atom_sites_solution_hydrogens geom
_atom_sites_solution_primary direct
_atom_sites_solution_secondary difmap
_audit_creation_method 'SHELXL-97 and CrysAlisPro'
_cell_angle_alpha 93.288(3)
_cell_angle_beta 93.164(3)
_cell_angle_gamma 90.947(3)
_cell_formula_units_Z 4
_cell_length_a 6.3207(2)
_cell_length_b 15.0052(5)
_cell_length_c 22.6397(7)
_cell_measurement_reflns_used 4252
_cell_measurement_temperature 140(2)
_cell_measurement_theta_max 32.5174
_cell_measurement_theta_min 2.9096
_cell_volume 2140.01(12)
_computing_cell_refinement
;
CrysAlisPro, Agilent Technologies, Version 1.171.36.21 
;
_computing_data_collection
;
CrysAlisPro, Agilent Technologies, Version 1.171.36.21 
;
_computing_data_reduction
;
CrysAlisPro, Agilent Technologies, Version 1.171.36.21 
;
_computing_molecular_graphics 'ORTEP (Johnson, 1976 and Farrugia, 2012)'
_computing_publication_material 'SHELXL-97 (Sheldrick, 2008) and WINGX (Farrugia, 2012)'
_computing_structure_refinement 'SHELXL-97 (Sheldrick, 2008)'
_computing_structure_solution 'SHELXS-97 (Sheldrick, 2008)'
_diffrn_ambient_temperature 140(1)
_diffrn_detector_area_resol_mean 16.0050
_diffrn_measured_fraction_theta_full 0.999
_diffrn_measured_fraction_theta_max 0.999
_diffrn_measurement_device_type 'Oxford Diffraction Xcalibur 3/Sapphire3 CCD'
_diffrn_measurement_method 'Thin slice \f and \w scans'
_diffrn_radiation_monochromator graphite
_diffrn_radiation_source 'Enhance (Mo) X-ray Source'
_diffrn_radiation_type Mo-K\a
_diffrn_radiation_wavelength 0.71073
_diffrn_reflns_av_R_equivalents 0.0594
_diffrn_reflns_av_sigmaI/netI 0.0623
_diffrn_reflns_limit_h_max 7
_diffrn_reflns_limit_h_min -7
_diffrn_reflns_limit_k_max 17
_diffrn_reflns_limit_k_min -17
_diffrn_reflns_limit_l_max 26
_diffrn_reflns_limit_l_min -26
_diffrn_reflns_number 28991
_diffrn_reflns_theta_full 25.00
_diffrn_reflns_theta_max 25.00
_diffrn_reflns_theta_min 2.92
_exptl_absorpt_coefficient_mu 0.078
_exptl_absorpt_correction_T_max 1.078
_exptl_absorpt_correction_T_min 0.903
_exptl_absorpt_correction_type multi-scan
_exptl_absorpt_process_details
;
 CrysAlisPro, Agilent Technologies, Version 1.171.36.21 
 Empirical absorption correction using spherical harmonics,
  implemented in SCALE3 ABSPACK scaling algorithm.
;
_exptl_crystal_colour red
_exptl_crystal_density_diffrn 1.314
_exptl_crystal_density_method 'not measured'
_exptl_crystal_description 'rectangular prism'
_exptl_crystal_F_000 888
_exptl_crystal_size_max 0.16
_exptl_crystal_size_mid 0.045
_exptl_crystal_size_min 0.025
_refine_diff_density_max 0.176
_refine_diff_density_min -0.179
_refine_diff_density_rms 0.038
_refine_ls_extinction_method none
_refine_ls_goodness_of_fit_ref 1.021
_refine_ls_hydrogen_treatment refall
_refine_ls_matrix_type full
_refine_ls_number_parameters 771
_refine_ls_number_reflns 7544
_refine_ls_number_restraints 0
_refine_ls_restrained_S_all 1.021
_refine_ls_R_factor_all 0.0787
_refine_ls_R_factor_gt 0.0476
_refine_ls_shift/su_max 0.001
_refine_ls_shift/su_mean 0.000
_refine_ls_structure_factor_coef Fsqd
_refine_ls_weighting_details 'calc w=1/[\s^2^(Fo^2^)+(0.0282P)^2^+0.0000P] where P=(Fo^2^+2Fc^2^)/3'
_refine_ls_weighting_scheme calc
_refine_ls_wR_factor_gt 0.0799
_refine_ls_wR_factor_ref 0.0886
_reflns_number_gt 5416
_reflns_number_total 7544
_reflns_threshold_expression I>2sigma(I)
_cod_data_source_file jo501863t_si_001.cif
_cod_data_source_block 7a
_cod_depositor_comments
;
The following automatic conversions were performed:

'_symmetry_cell_setting' value 'Triclinic' changed to 'triclinic'
according to
/home/saulius/struct/COD-crude-data--automatic-downloads/rss-feeds/ACS/lib/dictionaries/cif_core.dic
dictionary named 'cif_core.dic' version 2.4.2 from 2011-04-26.

Automatic conversion script
Id: cif_fix_values 2281 2013-09-26 08:29:07Z andrius 

 Adding full bibliography for 4029924--4029927.cif.
;
_cod_original_sg_symbol_H-M P-1
_cod_database_code 4029925

loop_
_symmetry_equiv_pos_as_xyz
'x, y, z'
'-x, -y, -z'

loop_
_atom_site_label
_atom_site_type_symbol
_atom_site_fract_x
_atom_site_fract_y
_atom_site_fract_z
_atom_site_U_iso_or_equiv
_atom_site_adp_type
_atom_site_occupancy
_atom_site_symmetry_multiplicity
_atom_site_calc_flag
_atom_site_refinement_flags
N1 N 0.6842(2) 0.49759(10) 0.36316(6) 0.0237(4) Uani 1 1 d .
C11 C 0.5069(3) 0.45406(12) 0.34657(8) 0.0221(4) Uani 1 1 d .
N12 N 0.4084(2) 0.44227(11) 0.29116(7) 0.0236(4) Uani 1 1 d .
C13 C 0.2091(3) 0.39871(12) 0.29341(8) 0.0233(4) Uani 1 1 d .
C14 C 0.1902(3) 0.37860(12) 0.35556(8) 0.0222(4) Uani 1 1 d .
C15 C 0.3733(3) 0.41060(12) 0.38760(8) 0.0216(4) Uani 1 1 d .
C130 C 0.0635(3) 0.38358(12) 0.24811(8) 0.0252(5) Uani 1 1 d .
C131 C 0.0815(3) 0.39810(12) 0.18497(8) 0.0247(5) Uani 1 1 d .
C132 C -0.0950(3) 0.42494(13) 0.15106(9) 0.0306(5) Uani 1 1 d .
C133 C -0.0856(3) 0.43445(14) 0.09079(9) 0.0339(5) Uani 1 1 d .
C134 C 0.0990(3) 0.41567(14) 0.06312(10) 0.0364(5) Uani 1 1 d .
C135 C 0.2761(3) 0.38908(14) 0.09600(9) 0.0356(5) Uani 1 1 d .
C136 C 0.2684(3) 0.38061(13) 0.15658(9) 0.0292(5) Uani 1 1 d .
C141 C 0.0287(3) 0.33923(12) 0.38431(9) 0.0266(5) Uani 1 1 d .
C142 C 0.0520(3) 0.33520(13) 0.44555(9) 0.0293(5) Uani 1 1 d .
C151 C 0.3996(3) 0.40586(12) 0.44846(8) 0.0246(4) Uani 1 1 d .
C152 C 0.2355(3) 0.36807(13) 0.47730(9) 0.0276(5) Uani 1 1 d .
C21 C 0.7880(3) 0.54581(12) 0.32389(8) 0.0221(4) Uani 1 1 d .
N22 N 0.7257(2) 0.56088(10) 0.26838(7) 0.0225(4) Uani 1 1 d .
C23 C 0.8807(3) 0.61738(12) 0.24665(8) 0.0225(4) Uani 1 1 d .
C24 C 1.0531(3) 0.63352(12) 0.29310(8) 0.0216(4) Uani 1 1 d .
C25 C 0.9900(3) 0.59095(12) 0.34227(8) 0.0212(4) Uani 1 1 d .
C230 C 0.8723(3) 0.65643(13) 0.19426(8) 0.0254(5) Uani 1 1 d .
C231 C 0.7058(3) 0.65643(12) 0.14715(8) 0.0246(4) Uani 1 1 d .
C232 C 0.7463(3) 0.69985(13) 0.09611(9) 0.0302(5) Uani 1 1 d .
C233 C 0.5946(3) 0.70422(15) 0.04978(9) 0.0352(5) Uani 1 1 d .
C234 C 0.3962(3) 0.66562(14) 0.05406(10) 0.0363(5) Uani 1 1 d .
C235 C 0.3508(3) 0.62309(14) 0.10469(10) 0.0342(5) Uani 1 1 d .
C236 C 0.5025(3) 0.61830(13) 0.15070(9) 0.0295(5) Uani 1 1 d .
C241 C 1.2422(3) 0.68305(13) 0.29589(9) 0.0261(5) Uani 1 1 d .
C242 C 1.3615(3) 0.68898(13) 0.34949(9) 0.0285(5) Uani 1 1 d .
C251 C 1.1093(3) 0.59605(13) 0.39582(9) 0.0243(5) Uani 1 1 d .
C252 C 1.2960(3) 0.64648(13) 0.39856(9) 0.0275(5) Uani 1 1 d .
N3 N 0.1678(2) 0.03300(10) 0.37046(6) 0.0233(4) Uani 1 1 d .
C31 C 0.2553(3) -0.01044(12) 0.32440(8) 0.0219(4) Uani 1 1 d .
N32 N 0.1791(2) -0.01901(10) 0.26770(7) 0.0224(4) Uani 1 1 d .
C33 C 0.3138(3) -0.07536(12) 0.23553(8) 0.0231(4) Uani 1 1 d .
C34 C 0.4906(3) -0.09922(12) 0.27656(8) 0.0227(4) Uani 1 1 d .
C35 C 0.4516(3) -0.05975(12) 0.33212(8) 0.0218(4) Uani 1 1 d .
C330 C 0.2866(3) -0.10526(13) 0.17802(8) 0.0263(5) Uani 1 1 d .
C331 C 0.1166(3) -0.08990(12) 0.13382(8) 0.0253(5) Uani 1 1 d .
C332 C 0.1485(3) -0.11496(13) 0.07450(9) 0.0303(5) Uani 1 1 d .
C333 C -0.0072(3) -0.10387(15) 0.03026(9) 0.0359(5) Uani 1 1 d .
C334 C -0.2013(3) -0.06846(14) 0.04423(9) 0.0345(5) Uani 1 1 d .
C335 C -0.2359(3) -0.04400(13) 0.10277(9) 0.0319(5) Uani 1 1 d .
C336 C -0.0801(3) -0.05434(13) 0.14707(9) 0.0284(5) Uani 1 1 d .
C341 C 0.6705(3) -0.14980(13) 0.26915(9) 0.0269(5) Uani 1 1 d .
C342 C 0.8078(3) -0.15916(13) 0.31837(9) 0.0297(5) Uani 1 1 d .
C351 C 0.5862(3) -0.06966(12) 0.38165(9) 0.0236(4) Uani 1 1 d .
C352 C 0.7659(3) -0.12018(13) 0.37398(9) 0.0277(5) Uani 1 1 d .
C41 C -0.0093(3) 0.07799(12) 0.36215(8) 0.0211(4) Uani 1 1 d .
N42 N -0.1112(2) 0.09788(10) 0.31039(7) 0.0235(4) Uani 1 1 d .
C43 C -0.3037(3) 0.14089(12) 0.32189(8) 0.0214(4) Uani 1 1 d .
C44 C -0.3155(3) 0.14859(11) 0.38666(8) 0.0199(4) Uani 1 1 d .
C45 C -0.1318(3) 0.11197(11) 0.41118(8) 0.0202(4) Uani 1 1 d .
C430 C -0.4479(3) 0.16708(12) 0.28094(8) 0.0243(5) Uani 1 1 d .
C431 C -0.4311(3) 0.16608(12) 0.21633(8) 0.0240(4) Uani 1 1 d .
C432 C -0.6098(3) 0.14783(14) 0.17818(9) 0.0322(5) Uani 1 1 d .
C433 C -0.5983(3) 0.15100(15) 0.11749(9) 0.0387(6) Uani 1 1 d .
C434 C -0.4089(3) 0.17405(14) 0.09349(9) 0.0373(6) Uani 1 1 d .
C435 C -0.2304(3) 0.19269(14) 0.13042(9) 0.0334(5) Uani 1 1 d .
C436 C -0.2413(3) 0.18790(13) 0.19130(9) 0.0274(5) Uani 1 1 d .
C441 C -0.4694(3) 0.18124(12) 0.42317(8) 0.0226(4) Uani 1 1 d .
C442 C -0.4338(3) 0.17563(13) 0.48383(9) 0.0259(5) Uani 1 1 d .
C451 C -0.0945(3) 0.10696(12) 0.47187(8) 0.0228(4) Uani 1 1 d .
C452 C -0.2491(3) 0.13897(13) 0.50811(9) 0.0262(5) Uani 1 1 d .
H12 H 0.457(3) 0.4738(15) 0.2624(10) 0.008(6) Uiso 0.73 1 d P
H130 H -0.076(2) 0.3606(11) 0.2589(7) 0.026(5) Uiso 1 1 d .
H132 H -0.230(3) 0.4377(12) 0.1714(8) 0.041(6) Uiso 1 1 d .
H133 H -0.217(3) 0.4560(12) 0.0664(8) 0.044(6) Uiso 1 1 d .
H134 H 0.108(3) 0.4218(13) 0.0206(9) 0.041(6) Uiso 1 1 d .
H135 H 0.411(3) 0.3758(11) 0.0776(8) 0.030(5) Uiso 1 1 d .
H136 H 0.394(2) 0.3594(11) 0.1794(7) 0.024(5) Uiso 1 1 d .
H141 H -0.103(2) 0.3177(11) 0.3627(7) 0.025(5) Uiso 1 1 d .
H142 H -0.060(3) 0.3087(13) 0.4673(8) 0.041(6) Uiso 1 1 d .
H151 H 0.532(3) 0.4293(11) 0.4686(7) 0.028(5) Uiso 1 1 d .
H152 H 0.248(3) 0.3651(12) 0.5203(8) 0.034(5) Uiso 1 1 d .
H22 H 0.602(9) 0.545(4) 0.250(3) 0.011(16) Uiso 0.27 1 d P
H230 H 1.000(2) 0.6927(11) 0.1877(7) 0.026(5) Uiso 1 1 d .
H232 H 0.888(3) 0.7268(12) 0.0937(8) 0.039(6) Uiso 1 1 d .
H233 H 0.632(3) 0.7331(13) 0.0136(9) 0.043(6) Uiso 1 1 d .
H234 H 0.287(3) 0.6696(12) 0.0214(8) 0.038(6) Uiso 1 1 d .
H235 H 0.209(3) 0.5969(13) 0.1070(8) 0.044(6) Uiso 1 1 d .
H236 H 0.471(3) 0.5911(12) 0.1870(8) 0.034(6) Uiso 1 1 d .
H241 H 1.288(3) 0.7141(12) 0.2614(8) 0.030(5) Uiso 1 1 d .
H242 H 1.499(3) 0.7224(12) 0.3530(8) 0.033(5) Uiso 1 1 d .
H251 H 1.062(2) 0.5671(12) 0.4309(8) 0.028(5) Uiso 1 1 d .
H252 H 1.388(3) 0.6513(11) 0.4369(8) 0.030(5) Uiso 1 1 d .
H32 H 0.061(6) 0.010(3) 0.2541(17) 0.012(11) Uiso 0.40 1 d P
H330 H 0.404(2) -0.1419(11) 0.1626(7) 0.024(5) Uiso 1 1 d .
H332 H 0.287(3) -0.1419(11) 0.0657(7) 0.025(5) Uiso 1 1 d .
H333 H 0.016(3) -0.1197(12) -0.0112(9) 0.042(6) Uiso 1 1 d .
H334 H -0.313(3) -0.0572(12) 0.0124(8) 0.043(6) Uiso 1 1 d .
H335 H -0.372(3) -0.0177(12) 0.1121(8) 0.037(6) Uiso 1 1 d .
H336 H -0.105(3) -0.0355(12) 0.1878(8) 0.037(6) Uiso 1 1 d .
H341 H 0.695(3) -0.1769(12) 0.2306(8) 0.032(5) Uiso 1 1 d .
H342 H 0.935(3) -0.1932(12) 0.3139(7) 0.028(5) Uiso 1 1 d .
H351 H 0.554(3) -0.0427(12) 0.4198(8) 0.032(5) Uiso 1 1 d .
H352 H 0.871(3) -0.1308(12) 0.4081(8) 0.035(5) Uiso 1 1 d .
H42 H -0.069(4) 0.074(2) 0.2775(13) 0.021(9) Uiso 0.60 1 d P
H430 H -0.582(2) 0.1898(10) 0.2955(7) 0.018(4) Uiso 1 1 d .
H432 H -0.749(3) 0.1322(11) 0.1962(7) 0.027(5) Uiso 1 1 d .
H433 H -0.733(3) 0.1354(13) 0.0917(9) 0.047(6) Uiso 1 1 d .
H434 H -0.406(3) 0.1770(13) 0.0490(9) 0.045(6) Uiso 1 1 d .
H435 H -0.094(3) 0.2101(13) 0.1135(8) 0.043(6) Uiso 1 1 d .
H436 H -0.111(3) 0.2013(11) 0.2162(7) 0.028(5) Uiso 1 1 d .
H441 H -0.601(2) 0.2063(11) 0.4069(7) 0.024(5) Uiso 1 1 d .
H442 H -0.545(3) 0.1951(12) 0.5105(8) 0.030(5) Uiso 1 1 d .
H451 H 0.034(3) 0.0793(11) 0.4881(7) 0.025(5) Uiso 1 1 d .
H452 H -0.233(2) 0.1374(11) 0.5513(8) 0.022(5) Uiso 1 1 d .

loop_
_atom_site_aniso_label
_atom_site_aniso_U_11
_atom_site_aniso_U_22
_atom_site_aniso_U_33
_atom_site_aniso_U_23
_atom_site_aniso_U_13
_atom_site_aniso_U_12
N1 0.0216(8) 0.0245(9) 0.0249(9) 0.0019(7) 0.0008(7) -0.0009(7)
C11 0.0221(9) 0.0192(11) 0.0250(11) 0.0007(8) 0.0004(8) 0.0046(8)
N12 0.0245(8) 0.0259(10) 0.0203(9) 0.0032(8) -0.0003(7) -0.0041(7)
C13 0.0248(10) 0.0169(10) 0.0278(11) -0.0020(8) 0.0006(9) -0.0019(8)
C14 0.0252(10) 0.0170(10) 0.0245(11) 0.0019(8) 0.0012(8) 0.0024(8)
C15 0.0230(9) 0.0174(10) 0.0246(11) 0.0016(8) 0.0024(8) 0.0008(8)
C130 0.0264(10) 0.0219(11) 0.0266(12) -0.0021(9) 0.0008(9) -0.0022(9)
C131 0.0289(10) 0.0189(11) 0.0253(11) -0.0027(9) -0.0013(9) -0.0051(8)
C132 0.0300(11) 0.0301(12) 0.0303(13) -0.0063(10) -0.0018(10) -0.0008(9)
C133 0.0388(12) 0.0311(13) 0.0304(13) -0.0001(10) -0.0071(11) -0.0016(10)
C134 0.0493(14) 0.0355(13) 0.0237(12) -0.0019(10) 0.0003(11) -0.0031(11)
C135 0.0361(12) 0.0377(14) 0.0324(13) -0.0059(10) 0.0059(11) 0.0010(10)
C136 0.0310(11) 0.0270(12) 0.0286(12) -0.0027(9) -0.0022(10) 0.0002(9)
C141 0.0252(10) 0.0215(11) 0.0331(12) 0.0020(9) 0.0018(9) -0.0023(9)
C142 0.0321(11) 0.0234(12) 0.0338(13) 0.0065(9) 0.0093(10) -0.0002(9)
C151 0.0245(10) 0.0229(11) 0.0262(11) 0.0016(9) 0.0009(9) 0.0017(9)
C152 0.0332(11) 0.0262(12) 0.0241(12) 0.0043(9) 0.0035(10) 0.0048(9)
C21 0.0221(9) 0.0204(11) 0.0241(11) 0.0002(9) 0.0040(8) 0.0031(8)
N22 0.0202(8) 0.0242(9) 0.0232(9) 0.0011(7) 0.0029(7) -0.0020(7)
C23 0.0238(10) 0.0196(11) 0.0243(11) 0.0007(9) 0.0030(8) 0.0018(8)
C24 0.0217(9) 0.0170(10) 0.0259(11) -0.0011(8) 0.0009(8) 0.0026(8)
C25 0.0189(9) 0.0174(10) 0.0271(11) -0.0009(8) 0.0019(8) 0.0019(8)
C230 0.0265(11) 0.0218(11) 0.0277(12) -0.0004(9) 0.0034(9) -0.0023(9)
C231 0.0295(10) 0.0225(11) 0.0217(11) 0.0004(9) 0.0024(9) 0.0029(9)
C232 0.0333(12) 0.0280(12) 0.0291(12) 0.0028(9) 0.0002(10) 0.0016(10)
C233 0.0474(13) 0.0342(13) 0.0238(12) 0.0026(10) -0.0019(11) 0.0016(11)
C234 0.0411(13) 0.0350(13) 0.0313(13) -0.0025(10) -0.0095(11) 0.0046(11)
C235 0.0300(12) 0.0327(13) 0.0390(14) -0.0008(10) -0.0021(10) -0.0015(10)
C236 0.0317(11) 0.0276(12) 0.0294(13) 0.0045(10) 0.0004(10) 0.0006(9)
C241 0.0257(10) 0.0214(11) 0.0316(12) 0.0024(9) 0.0054(9) -0.0002(9)
C242 0.0242(10) 0.0232(12) 0.0370(13) -0.0029(9) -0.0017(10) -0.0033(9)
C251 0.0256(10) 0.0229(11) 0.0241(12) -0.0001(9) 0.0001(9) 0.0033(9)
C252 0.0262(10) 0.0257(12) 0.0295(12) -0.0029(9) -0.0045(9) 0.0005(9)
N3 0.0208(8) 0.0266(9) 0.0223(9) -0.0007(7) 0.0000(7) 0.0013(7)
C31 0.0201(9) 0.0209(11) 0.0247(11) 0.0017(8) 0.0026(8) -0.0032(8)
N32 0.0222(8) 0.0242(9) 0.0207(9) 0.0005(7) 0.0016(7) 0.0012(7)
C33 0.0241(10) 0.0216(11) 0.0240(11) 0.0008(8) 0.0047(8) -0.0018(8)
C34 0.0233(10) 0.0177(10) 0.0274(11) 0.0013(8) 0.0039(8) -0.0025(8)
C35 0.0205(9) 0.0176(10) 0.0275(11) 0.0027(8) 0.0024(8) -0.0032(8)
C330 0.0291(11) 0.0251(11) 0.0252(12) 0.0003(9) 0.0072(9) 0.0010(9)
C331 0.0324(11) 0.0190(11) 0.0242(11) 0.0010(9) 0.0012(9) -0.0019(9)
C332 0.0319(11) 0.0304(12) 0.0286(12) -0.0021(10) 0.0056(10) 0.0005(10)
C333 0.0431(13) 0.0433(14) 0.0208(12) -0.0011(10) 0.0023(10) -0.0043(11)
C334 0.0392(12) 0.0342(13) 0.0295(13) 0.0043(10) -0.0046(10) -0.0048(10)
C335 0.0332(12) 0.0258(12) 0.0364(13) 0.0012(10) 0.0008(10) -0.0004(10)
C336 0.0328(11) 0.0266(12) 0.0255(12) -0.0018(9) 0.0038(10) -0.0012(9)
C341 0.0291(11) 0.0215(11) 0.0303(12) -0.0005(9) 0.0053(10) 0.0021(9)
C342 0.0246(11) 0.0225(11) 0.0423(14) 0.0017(10) 0.0034(10) 0.0028(9)
C351 0.0234(10) 0.0203(11) 0.0270(12) 0.0012(9) 0.0022(9) -0.0035(8)
C352 0.0233(10) 0.0229(11) 0.0367(13) 0.0049(9) -0.0023(9) -0.0014(9)
C41 0.0207(9) 0.0209(11) 0.0210(11) -0.0022(8) -0.0004(8) -0.0033(8)
N42 0.0248(9) 0.0242(10) 0.0212(10) -0.0014(8) -0.0004(8) 0.0036(7)
C43 0.0231(10) 0.0172(10) 0.0237(11) 0.0002(8) 0.0014(8) -0.0020(8)
C44 0.0229(9) 0.0159(10) 0.0210(10) 0.0014(8) 0.0019(8) -0.0038(8)
C45 0.0208(9) 0.0152(10) 0.0244(11) 0.0003(8) 0.0014(8) -0.0017(8)
C430 0.0237(10) 0.0217(11) 0.0276(12) 0.0014(9) 0.0018(9) 0.0011(9)
C431 0.0300(10) 0.0199(11) 0.0218(11) 0.0009(8) -0.0006(9) 0.0041(8)
C432 0.0288(11) 0.0387(13) 0.0289(12) 0.0031(10) -0.0029(10) 0.0039(10)
C433 0.0396(13) 0.0473(15) 0.0282(13) 0.0001(11) -0.0086(11) 0.0109(11)
C434 0.0518(14) 0.0379(14) 0.0226(12) 0.0040(10) -0.0006(11) 0.0139(11)
C435 0.0434(13) 0.0284(13) 0.0293(13) 0.0040(10) 0.0064(11) 0.0050(10)
C436 0.0311(11) 0.0236(11) 0.0275(12) 0.0024(9) -0.0004(10) 0.0008(9)
C441 0.0222(10) 0.0205(11) 0.0251(11) 0.0010(8) 0.0004(9) 0.0000(8)
C442 0.0270(10) 0.0248(11) 0.0264(12) 0.0008(9) 0.0050(9) 0.0012(9)
C451 0.0230(10) 0.0207(11) 0.0245(11) 0.0022(9) -0.0005(9) 0.0005(8)
C452 0.0305(11) 0.0280(12) 0.0201(11) 0.0016(9) 0.0025(9) -0.0003(9)

loop_
_atom_type_symbol
_atom_type_description
_atom_type_scat_dispersion_real
_atom_type_scat_dispersion_imag
_atom_type_scat_source
C C 0.0033 0.0016 'International Tables Vol C Tables 4.2.6.8 and 6.1.1.4'
H H 0.0000 0.0000 'International Tables Vol C Tables 4.2.6.8 and 6.1.1.4'
N N 0.0061 0.0033 'International Tables Vol C Tables 4.2.6.8 and 6.1.1.4'

loop_
_geom_angle_atom_site_label_1
_geom_angle_atom_site_label_2
_geom_angle_atom_site_label_3
_geom_angle
C11 N1 C21 120.58(15)
N1 C11 N12 129.02(18)
N1 C11 C15 123.60(16)
N12 C11 C15 107.35(15)
C11 N12 C13 110.97(16)
C11 N12 H12 118.0(13)
C13 N12 H12 128.8(13)
C130 C13 N12 126.57(18)
C130 C13 C14 127.56(17)
N12 C13 C14 105.78(14)
C141 C14 C15 120.11(17)
C141 C14 C13 131.84(16)
C15 C14 C13 108.01(16)
C151 C15 C14 122.15(18)
C151 C15 C11 129.85(16)
C14 C15 C11 107.74(16)
C13 C130 C131 128.97(18)
C13 C130 H130 115.7(10)
C131 C130 H130 115.3(10)
C136 C131 C132 118.41(18)
C136 C131 C130 121.64(17)
C132 C131 C130 119.84(17)
C133 C132 C131 121.04(19)
C133 C132 H132 120.3(11)
C131 C132 H132 118.6(11)
C134 C133 C132 119.97(19)
C134 C133 H133 119.8(11)
C132 C133 H133 120.2(11)
C133 C134 C135 119.9(2)
C133 C134 H134 120.9(11)
C135 C134 H134 119.2(11)
C134 C135 C136 120.4(2)
C134 C135 H135 121.8(10)
C136 C135 H135 117.8(10)
C135 C136 C131 120.32(18)
C135 C136 H136 119.7(10)
C131 C136 H136 119.9(10)
C14 C141 C142 118.27(17)
C14 C141 H141 121.3(10)
C142 C141 H141 120.3(10)
C141 C142 C152 121.14(19)
C141 C142 H142 120.3(11)
C152 C142 H142 118.6(11)
C15 C151 C152 117.57(17)
C15 C151 H151 118.5(11)
C152 C151 H151 123.9(11)
C151 C152 C142 120.73(19)
C151 C152 H152 119.4(11)
C142 C152 H152 119.8(11)
N22 C21 N1 127.85(16)
N22 C21 C25 112.10(17)
N1 C21 C25 120.01(16)
C21 N22 C23 107.05(15)
C21 N22 H22 127(4)
C23 N22 H22 126(4)
C230 C23 N22 127.30(16)
C230 C23 C24 123.99(17)
N22 C23 C24 108.57(16)
C25 C24 C241 120.45(17)
C25 C24 C23 106.21(15)
C241 C24 C23 133.24(18)
C24 C25 C251 122.21(17)
C24 C25 C21 105.94(15)
C251 C25 C21 131.85(18)
C23 C230 C231 131.14(18)
C23 C230 H230 113.9(10)
C231 C230 H230 114.9(10)
C232 C231 C236 117.43(17)
C232 C231 C230 118.34(17)
C236 C231 C230 124.17(18)
C233 C232 C231 121.78(19)
C233 C232 H232 120.7(11)
C231 C232 H232 117.5(11)
C234 C233 C232 119.8(2)
C234 C233 H233 120.9(11)
C232 C233 H233 119.3(11)
C233 C234 C235 119.63(19)
C233 C234 H234 119.9(11)
C235 C234 H234 120.5(11)
C236 C235 C234 120.6(2)
C236 C235 H235 121.1(12)
C234 C235 H235 118.4(12)
C235 C236 C231 120.8(2)
C235 C236 H236 121.4(11)
C231 C236 H236 117.8(11)
C242 C241 C24 117.61(19)
C242 C241 H241 121.2(10)
C24 C241 H241 121.2(10)
C241 C242 C252 121.41(18)
C241 C242 H242 120.1(11)
C252 C242 H242 118.5(11)
C252 C251 C25 117.06(19)
C252 C251 H251 120.9(10)
C25 C251 H251 122.0(10)
C251 C252 C242 121.24(18)
C251 C252 H252 119.2(10)
C242 C252 H252 119.5(10)
C41 N3 C31 120.47(15)
N32 C31 N3 127.70(15)
N32 C31 C35 110.56(15)
N3 C31 C35 121.68(15)
C31 N32 C33 108.50(15)
C31 N32 H32 123(2)
C33 N32 H32 129(2)
C330 C33 N32 127.31(16)
C330 C33 C34 125.05(16)
N32 C33 C34 107.61(15)
C341 C34 C35 120.21(17)
C341 C34 C33 132.93(17)
C35 C34 C33 106.86(15)
C351 C35 C34 122.25(17)
C351 C35 C31 131.35(17)
C34 C35 C31 106.40(15)
C33 C330 C331 130.50(18)
C33 C330 H330 115.3(9)
C331 C330 H330 114.1(9)
C332 C331 C336 117.68(17)
C332 C331 C330 118.09(17)
C336 C331 C330 124.20(17)
C333 C332 C331 121.32(19)
C333 C332 H332 121.6(10)
C331 C332 H332 117.1(10)
C332 C333 C334 120.2(2)
C332 C333 H333 121.6(11)
C334 C333 H333 118.2(11)
C335 C334 C333 119.2(2)
C335 C334 H334 119.6(11)
C333 C334 H334 121.1(11)
C336 C335 C334 120.8(2)
C336 C335 H335 120.6(11)
C334 C335 H335 118.6(11)
C335 C336 C331 120.82(19)
C335 C336 H336 119.9(10)
C331 C336 H336 119.2(10)
C342 C341 C34 117.94(19)
C342 C341 H341 122.7(10)
C34 C341 H341 119.3(10)
C341 C342 C352 121.39(19)
C341 C342 H342 119.1(10)
C352 C342 H342 119.5(10)
C35 C351 C352 117.30(18)
C35 C351 H351 120.5(10)
C352 C351 H351 122.2(10)
C351 C352 C342 120.90(18)
C351 C352 H352 121.8(10)
C342 C352 H352 117.3(10)
N3 C41 N42 128.69(17)
N3 C41 C45 122.57(16)
N42 C41 C45 108.71(15)
C41 N42 C43 109.89(16)
C41 N42 H42 119.1(18)
C43 N42 H42 129.4(18)
C430 C43 N42 125.97(17)
C430 C43 C44 127.46(16)
N42 C43 C44 106.55(14)
C441 C44 C45 120.09(16)
C441 C44 C43 132.49(16)
C45 C44 C43 107.39(14)
C451 C45 C44 122.26(16)
C451 C45 C41 130.24(16)
C44 C45 C41 107.38(15)
C43 C430 C431 128.00(17)
C43 C430 H430 116.7(9)
C431 C430 H430 115.3(9)
C436 C431 C432 117.96(18)
C436 C431 C430 121.62(16)
C432 C431 C430 120.33(17)
C433 C432 C431 120.9(2)
C433 C432 H432 120.8(9)
C431 C432 H432 118.3(9)
C432 C433 C434 120.34(19)
C432 C433 H433 117.4(11)
C434 C433 H433 122.3(11)
C435 C434 C433 119.8(2)
C435 C434 H434 121.7(11)
C433 C434 H434 118.5(11)
C434 C435 C436 119.8(2)
C434 C435 H435 120.2(11)
C436 C435 H435 120.0(11)
C435 C436 C431 121.27(18)
C435 C436 H436 117.6(10)
C431 C436 H436 121.1(10)
C442 C441 C44 117.91(17)
C442 C441 H441 120.5(10)
C44 C441 H441 121.6(10)
C441 C442 C452 121.68(18)
C441 C442 H442 119.2(10)
C452 C442 H442 119.0(10)
C452 C451 C45 117.47(17)
C452 C451 H451 121.7(10)
C45 C451 H451 120.8(10)
C451 C452 C442 120.59(18)
C451 C452 H452 121.8(9)
C442 C452 H452 117.6(9)

loop_
_geom_bond_atom_site_label_1
_geom_bond_atom_site_label_2
_geom_bond_distance
N1 C11 1.313(2)
N1 C21 1.366(2)
C11 N12 1.370(2)
C11 C15 1.462(3)
N12 C13 1.414(2)
N12 H12 0.89(2)
C13 C130 1.346(2)
C13 C14 1.467(2)
C14 C141 1.383(2)
C14 C15 1.395(2)
C15 C151 1.385(2)
C130 C131 1.468(3)
C130 H130 0.992(16)
C131 C136 1.397(2)
C131 C132 1.397(2)
C132 C133 1.384(3)
C132 H132 1.006(18)
C133 C134 1.380(3)
C133 H133 1.037(18)
C134 C135 1.387(3)
C134 H134 0.977(19)
C135 C136 1.388(3)
C135 H135 0.990(17)
C136 H136 0.990(15)
C141 C142 1.391(3)
C141 H141 0.982(15)
C142 C152 1.398(3)
C142 H142 0.978(19)
C151 C152 1.386(3)
C151 H151 0.983(16)
C152 H152 0.976(18)
C21 N22 1.329(2)
C21 C25 1.464(2)
N22 C23 1.412(2)
N22 H22 0.89(6)
C23 C230 1.352(3)
C23 C24 1.479(2)
C24 C25 1.389(3)
C24 C241 1.393(2)
C25 C251 1.390(2)
C230 C231 1.456(2)
C230 H230 0.987(17)
C231 C232 1.392(3)
C231 C236 1.406(3)
C232 C233 1.387(3)
C232 H232 0.981(18)
C233 C234 1.383(3)
C233 H233 0.99(2)
C234 C235 1.385(3)
C234 H234 0.988(17)
C235 C236 1.382(3)
C235 H235 0.975(18)
C236 H236 0.967(19)
C241 C242 1.391(3)
C241 H241 0.986(19)
C242 C252 1.391(3)
C242 H242 0.995(17)
C251 C252 1.388(3)
C251 H251 0.985(18)
C252 H252 1.015(16)
N3 C41 1.327(2)
N3 C31 1.347(2)
C31 N32 1.344(2)
C31 C35 1.462(2)
N32 C33 1.411(2)
N32 H32 0.92(4)
C33 C330 1.353(2)
C33 C34 1.475(2)
C34 C341 1.390(2)
C34 C35 1.396(2)
C35 C351 1.386(2)
C330 C331 1.458(2)
C330 H330 0.996(16)
C331 C332 1.400(3)
C331 C336 1.402(2)
C332 C333 1.384(3)
C332 H332 0.994(16)
C333 C334 1.390(3)
C333 H333 0.974(19)
C334 C335 1.385(3)
C334 H334 1.005(17)
C335 C336 1.383(3)
C335 H335 0.981(17)
C336 H336 0.972(18)
C341 C342 1.389(3)
C341 H341 0.963(17)
C342 C352 1.398(3)
C342 H342 0.966(16)
C351 C352 1.389(2)
C351 H351 0.967(18)
C352 H352 1.011(17)
C41 N42 1.357(2)
C41 C45 1.461(2)
N42 C43 1.417(2)
N42 H42 0.86(3)
C43 C430 1.343(2)
C43 C44 1.470(2)
C44 C441 1.388(2)
C44 C45 1.394(2)
C45 C451 1.388(2)
C430 C431 1.472(3)
C430 H430 0.987(15)
C431 C436 1.397(3)
C431 C432 1.397(2)
C432 C433 1.383(3)
C432 H432 1.020(17)
C433 C434 1.389(3)
C433 H433 1.022(18)
C434 C435 1.382(3)
C434 H434 1.01(2)
C435 C436 1.390(3)
C435 H435 0.997(19)
C436 H436 0.983(16)
C441 C442 1.387(3)
C441 H441 0.983(16)
C442 C452 1.397(2)
C442 H442 0.990(17)
C451 C452 1.385(2)
C451 H451 0.984(16)
C452 H452 0.979(16)

loop_
_geom_torsion_atom_site_label_1
_geom_torsion_atom_site_label_2
_geom_torsion_atom_site_label_3
_geom_torsion_atom_site_label_4
_geom_torsion
C21 N1 C11 N12 5.9(3)
C21 N1 C11 C15 -171.95(16)
N1 C11 N12 C13 -174.02(17)
C15 C11 N12 C13 4.1(2)
C11 N12 C13 C130 173.90(18)
C11 N12 C13 C14 -2.9(2)
C130 C13 C14 C141 1.2(3)
N12 C13 C14 C141 177.90(19)
C130 C13 C14 C15 -176.29(18)
N12 C13 C14 C15 0.42(19)
C141 C14 C15 C151 -1.1(3)
C13 C14 C15 C151 176.71(16)
C141 C14 C15 C11 -175.86(16)
C13 C14 C15 C11 2.0(2)
N1 C11 C15 C151 0.3(3)
N12 C11 C15 C151 -177.92(18)
N1 C11 C15 C14 174.51(16)
N12 C11 C15 C14 -3.7(2)
N12 C13 C130 C131 7.8(3)
C14 C13 C130 C131 -176.14(17)
C13 C130 C131 C136 38.2(3)
C13 C130 C131 C132 -145.7(2)
C136 C131 C132 C133 -0.3(3)
C130 C131 C132 C133 -176.48(18)
C131 C132 C133 C134 1.2(3)
C132 C133 C134 C135 -1.3(3)
C133 C134 C135 C136 0.5(3)
C134 C135 C136 C131 0.5(3)
C132 C131 C136 C135 -0.6(3)
C130 C131 C136 C135 175.54(18)
C15 C14 C141 C142 2.0(3)
C13 C14 C141 C142 -175.27(18)
C14 C141 C142 C152 -1.5(3)
C14 C15 C151 C152 -0.3(3)
C11 C15 C151 C152 173.22(18)
C15 C151 C152 C142 0.7(3)
C141 C142 C152 C151 0.1(3)
C11 N1 C21 N22 4.8(3)
C11 N1 C21 C25 -177.43(15)
N1 C21 N22 C23 177.38(17)
C25 C21 N22 C23 -0.5(2)
C21 N22 C23 C230 -173.27(18)
C21 N22 C23 C24 2.52(19)
C230 C23 C24 C25 172.35(17)
N22 C23 C24 C25 -3.6(2)
C230 C23 C24 C241 -4.1(3)
N22 C23 C24 C241 179.98(18)
C241 C24 C25 C251 0.5(3)
C23 C24 C25 C251 -176.49(16)
C241 C24 C25 C21 -179.89(16)
C23 C24 C25 C21 3.15(19)
N22 C21 C25 C24 -1.8(2)
N1 C21 C25 C24 -179.86(16)
N22 C21 C25 C251 177.82(18)
N1 C21 C25 C251 -0.3(3)
N22 C23 C230 C231 3.2(3)
C24 C23 C230 C231 -171.94(18)
C23 C230 C231 C232 -177.0(2)
C23 C230 C231 C236 5.7(3)
C236 C231 C232 C233 -1.2(3)
C230 C231 C232 C233 -178.78(18)
C231 C232 C233 C234 0.8(3)
C232 C233 C234 C235 0.1(3)
C233 C234 C235 C236 -0.5(3)
C234 C235 C236 C231 0.0(3)
C232 C231 C236 C235 0.8(3)
C230 C231 C236 C235 178.22(19)
C25 C24 C241 C242 -0.9(3)
C23 C24 C241 C242 175.07(18)
C24 C241 C242 C252 0.5(3)
C24 C25 C251 C252 0.4(3)
C21 C25 C251 C252 -179.13(18)
C25 C251 C252 C242 -0.8(3)
C241 C242 C252 C251 0.3(3)
C41 N3 C31 N32 -3.6(3)
C41 N3 C31 C35 179.33(16)
N3 C31 N32 C33 -175.64(17)
C35 C31 N32 C33 1.7(2)
C31 N32 C33 C330 175.72(19)
C31 N32 C33 C34 -2.5(2)
C330 C33 C34 C341 4.0(3)
N32 C33 C34 C341 -177.76(19)
C330 C33 C34 C35 -175.85(18)
N32 C33 C34 C35 2.4(2)
C341 C34 C35 C351 -0.7(3)
C33 C34 C35 C351 179.14(16)
C341 C34 C35 C31 178.74(16)
C33 C34 C35 C31 -1.42(19)
N32 C31 C35 C351 179.27(18)
N3 C31 C35 C351 -3.2(3)
N32 C31 C35 C34 -0.1(2)
N3 C31 C35 C34 177.39(16)
N32 C33 C330 C331 -0.7(3)
C34 C33 C330 C331 177.27(18)
C33 C330 C331 C332 167.9(2)
C33 C330 C331 C336 -14.4(3)
C336 C331 C332 C333 1.0(3)
C330 C331 C332 C333 178.85(18)
C331 C332 C333 C334 -1.0(3)
C332 C333 C334 C335 0.4(3)
C333 C334 C335 C336 0.1(3)
C334 C335 C336 C331 0.0(3)
C332 C331 C336 C335 -0.5(3)
C330 C331 C336 C335 -178.20(19)
C35 C34 C341 C342 -0.1(3)
C33 C34 C341 C342 -179.92(19)
C34 C341 C342 C352 0.9(3)
C34 C35 C351 C352 0.7(3)
C31 C35 C351 C352 -178.54(18)
C35 C351 C352 C342 0.0(3)
C341 C342 C352 C351 -0.8(3)
C31 N3 C41 N42 -9.3(3)
C31 N3 C41 C45 168.26(16)
N3 C41 N42 C43 175.35(17)
C45 C41 N42 C43 -2.5(2)
C41 N42 C43 C430 -177.53(18)
C41 N42 C43 C44 1.01(19)
C430 C43 C44 C441 1.4(3)
N42 C43 C44 C441 -177.12(18)
C430 C43 C44 C45 179.43(18)
N42 C43 C44 C45 0.91(18)
C441 C44 C45 C451 -0.3(3)
C43 C44 C45 C451 -178.66(16)
C441 C44 C45 C41 175.99(16)
C43 C44 C45 C41 -2.34(19)
N3 C41 C45 C451 1.0(3)
N42 C41 C45 C451 178.95(18)
N3 C41 C45 C44 -174.95(16)
N42 C41 C45 C44 3.0(2)
N42 C43 C430 C431 -6.9(3)
C44 C43 C430 C431 174.90(18)
C43 C430 C431 C436 -38.6(3)
C43 C430 C431 C432 145.0(2)
C436 C431 C432 C433 0.3(3)
C430 C431 C432 C433 176.80(18)
C431 C432 C433 C434 -1.2(3)
C432 C433 C434 C435 0.9(3)
C433 C434 C435 C436 0.3(3)
C434 C435 C436 C431 -1.2(3)
C432 C431 C436 C435 0.9(3)
C430 C431 C436 C435 -175.58(18)
C45 C44 C441 C442 -0.3(3)
C43 C44 C441 C442 177.55(18)
C44 C441 C442 C452 0.4(3)
C44 C45 C451 C452 0.8(3)
C41 C45 C451 C452 -174.59(18)
C45 C451 C452 C442 -0.7(3)
C441 C442 C452 C451 0.1(3)
